data_7008886
loop_
_publ_author_name
'Hern\'andez, Margarita L.'
'Barandika, M. Gotzone'
'Urtiaga, M. Karmele'
'Cort\'es, Roberto'
'Lezama, Luis'
'Arriortua, M. Isabel'

_publ_section_title
;
 Structural analysis and magnetic properties of the 2-D compounds
 [M(N3)2(bpa)]n (M&#x2005;=&#x2005;Mn, Co or Ni;
 bpa&#x2005;=&#x2005;1,2-bis(4-pyridyl)ethane)&#x200A;&#x2020;
;
_journal_issue 1
_journal_name_full 'Journal of the Chemical Society, Dalton Transactions'
_journal_page_first 79
_journal_paper_doi 10.1039/a906154a
_journal_year 2000
_chemical_formula_sum 'C12 H12 Mn N8'
_chemical_formula_weight 323.24
_chemical_name_systematic
; 
 ? 
;
_space_group_IT_number 15
_symmetry_cell_setting monoclinic
_symmetry_space_group_name_Hall '-C 2yc'
_symmetry_space_group_name_H-M 'C 1 2/c 1'
_atom_sites_solution_hydrogens geom
_atom_sites_solution_primary direct
_atom_sites_solution_secondary difmap
_audit_creation_method SHELXL-97
_cell_angle_alpha 90.00
_cell_angle_beta 103.15(2)
_cell_angle_gamma 90.00
_cell_formula_units_Z 4
_cell_length_a 9.991(3)
_cell_length_b 13.883(2)
_cell_length_c 10.482(3)
_cell_measurement_temperature 293(2)
_cell_volume 1415.8(6)
_computing_structure_refinement 'SHELXL-97 (Sheldrick, 1997)'
_computing_structure_solution 'SHELXS-97 (Sheldrick, 1990)'
_diffrn_ambient_temperature 293(2)
_diffrn_measured_fraction_theta_full 0.999
_diffrn_measured_fraction_theta_max 0.999
_diffrn_radiation_monochromator graphite
_diffrn_radiation_source 'fine-focus sealed tube'
_diffrn_radiation_type MoK\a
_diffrn_radiation_wavelength 0.71070
_diffrn_reflns_av_R_equivalents 0.0422
_diffrn_reflns_av_sigmaI/netI 0.0584
_diffrn_reflns_limit_h_max 13
_diffrn_reflns_limit_h_min -14
_diffrn_reflns_limit_k_max 19
_diffrn_reflns_limit_k_min -19
_diffrn_reflns_limit_l_max 14
_diffrn_reflns_limit_l_min 0
_diffrn_reflns_number 4232
_diffrn_reflns_theta_full 29.95
_diffrn_reflns_theta_max 29.95
_diffrn_reflns_theta_min 2.56
_exptl_absorpt_coefficient_mu 0.939
_exptl_crystal_colour 'light yelow'
_exptl_crystal_density_diffrn 1.516
_exptl_crystal_density_method 'not measured'
_exptl_crystal_description prismatic
_exptl_crystal_F_000 660
_exptl_crystal_size_max 0.15
_exptl_crystal_size_mid 0.1
_exptl_crystal_size_min 0.1
_refine_diff_density_max 0.665
_refine_diff_density_min -0.259
_refine_diff_density_rms 0.093
_refine_ls_extinction_method none
_refine_ls_goodness_of_fit_ref 1.024
_refine_ls_hydrogen_treatment mixed
_refine_ls_matrix_type full
_refine_ls_number_parameters 152
_refine_ls_number_reflns 2056
_refine_ls_number_restraints 0
_refine_ls_restrained_S_all 1.024
_refine_ls_R_factor_all 0.0907
_refine_ls_R_factor_gt 0.0552
_refine_ls_shift/su_max 0.020
_refine_ls_shift/su_mean 0.003
_refine_ls_structure_factor_coef Fsqd
_refine_ls_weighting_details 'calc w=1/[\s^2^(Fo^2^)+(0.1000P)^2^+0.0000P] where P=(Fo^2^+2Fc^2^)/3'
_refine_ls_weighting_scheme calc
_refine_ls_wR_factor_gt 0.1350
_refine_ls_wR_factor_ref 0.1659
_reflns_number_gt 1516
_reflns_number_total 2056
_reflns_threshold_expression >2sigma(I)
_cod_data_source_file a906154a.txt
_cod_data_source_block 1
_cod_depositor_comments
;
The following automatic conversions were performed:
'_symmetry_cell_setting' value 'Monoclinic' changed to 'monoclinic'
according to '/home/saulius/struct/CIF-dictionaries/cif_core.dic'
dictionary named 'cif_core.dic' version 2.4.1 from 2010-06-29.

Automatic conversion script
Id: cif_fix_enum 1527 2010-12-29 10:47:43Z saulius 
;
_cod_original_sg_symbol_H-M 'C 2/c'
_cod_database_code 7008886

loop_
_symmetry_equiv_pos_as_xyz
'x, y, z'
'-x, y, -z+1/2'
'x+1/2, y+1/2, z'
'-x+1/2, y+1/2, -z+1/2'
'-x, -y, -z'
'x, -y, z-1/2'
'-x+1/2, -y+1/2, -z'
'x+1/2, -y+1/2, z-1/2'

loop_
_atom_site_label
_atom_site_type_symbol
_atom_site_fract_x
_atom_site_fract_y
_atom_site_fract_z
_atom_site_U_iso_or_equiv
_atom_site_adp_type
_atom_site_occupancy
_atom_site_symmetry_multiplicity
_atom_site_calc_flag
_atom_site_refinement_flags
_atom_site_disorder_assembly
_atom_site_disorder_group
Mn1 Mn 0.0000 -0.96534(5) 0.2500 0.0252(2) Uani 1 2 d S . .
N1 N 0.0000 -0.8039(3) 0.2500 0.0380(9) Uani 1 2 d S . .
N2 N 0.0000 -0.1292(3) 0.2500 0.0432(11) Uani 1 2 d S . .
N3 N 0.1728(3) -0.9676(2) 0.4268(3) 0.0416(7) Uani 1 1 d . . .
N4 N 0.1593(3) -1.0009(2) 0.5257(3) 0.0294(5) Uani 1 1 d . . .
N5 N 0.1511(3) -1.0350(3) 0.6252(3) 0.0448(7) Uani 1 1 d . . .
C1A C 0.041(4) -0.7591(15) 0.3758(19) 0.049(4) Uani 0.50 1 d P . .
C1B C 0.048(3) -0.7477(17) 0.345(2) 0.046(4) Uani 0.50 1 d P . .
C2B C 0.0478(16) -0.6484(9) 0.3357(11) 0.051(3) Uani 0.50 1 d P . .
C2A C 0.0462(15) -0.6560(10) 0.3878(10) 0.046(3) Uani 0.50 1 d P . .
C3 C 0.0055(10) -0.6013(5) 0.2199(7) 0.0314(16) Uani 0.50 1 d P . .
C4 C -0.0129(8) -0.4921(5) 0.2958(7) 0.0351(14) Uani 0.50 1 d P . .
C5 C 0.0048(9) -0.4361(5) 0.1758(9) 0.0408(17) Uani 0.50 1 d P . .
C6 C 0.0043(8) -0.3298(4) 0.2015(7) 0.0350(14) Uani 0.50 1 d P . .
C7A C -0.1252(11) -0.2760(8) 0.2602(14) 0.053(3) Uani 0.50 1 d P . .
C7B C -0.1168(11) -0.2784(8) 0.1859(16) 0.058(3) Uani 0.50 1 d P . .
C8A C -0.126(3) -0.175(2) 0.241(3) 0.049(4) Uani 0.50 1 d P . .
C8B C -0.109(3) -0.183(2) 0.207(3) 0.046(5) Uani 0.50 1 d P . .

loop_
_atom_site_aniso_label
_atom_site_aniso_U_11
_atom_site_aniso_U_22
_atom_site_aniso_U_33
_atom_site_aniso_U_23
_atom_site_aniso_U_13
_atom_site_aniso_U_12
Mn1 0.0339(4) 0.0202(3) 0.0214(3) 0.000 0.0065(2) 0.000
N1 0.050(2) 0.0236(19) 0.041(2) 0.000 0.0119(19) 0.000
N2 0.034(2) 0.0194(18) 0.075(3) 0.000 0.010(2) 0.000
N3 0.0401(16) 0.0537(18) 0.0296(14) 0.0088(14) 0.0049(12) -0.0071(14)
N4 0.0255(12) 0.0321(12) 0.0299(14) -0.0001(11) 0.0049(10) 0.0017(10)
N5 0.0446(17) 0.0584(19) 0.0347(15) 0.0149(14) 0.0160(13) 0.0133(15)
C1A 0.087(8) 0.023(7) 0.041(10) -0.010(6) 0.021(9) -0.015(6)
C1B 0.074(9) 0.027(5) 0.037(8) 0.012(5) 0.009(7) -0.005(5)
C2B 0.086(8) 0.030(5) 0.031(5) -0.015(5) 0.001(7) -0.011(5)
C2A 0.063(6) 0.039(5) 0.029(5) -0.010(5) -0.003(5) 0.001(4)
C3 0.033(3) 0.026(3) 0.037(6) 0.004(3) 0.012(4) 0.002(3)
C4 0.042(4) 0.023(3) 0.040(4) -0.003(3) 0.009(3) -0.002(3)
C5 0.052(4) 0.019(3) 0.058(5) 0.008(3) 0.025(4) 0.007(3)
C6 0.042(3) 0.014(2) 0.052(4) 0.000(2) 0.016(3) -0.001(2)
C7A 0.031(4) 0.027(4) 0.097(9) -0.003(5) 0.009(6) -0.003(3)
C7B 0.033(4) 0.025(4) 0.118(11) -0.014(6) 0.022(7) -0.007(3)
C8A 0.032(9) 0.025(6) 0.096(14) -0.013(7) 0.026(6) -0.001(6)
C8B 0.021(5) 0.022(5) 0.100(15) -0.006(8) 0.028(7) 0.008(3)

loop_
_atom_type_symbol
_atom_type_description
_atom_type_scat_dispersion_real
_atom_type_scat_dispersion_imag
_atom_type_scat_source
C C 0.0033 0.0016 'International Tables Vol C Tables 4.2.6.8 and 6.1.1.4'
H H 0.0000 0.0000 'International Tables Vol C Tables 4.2.6.8 and 6.1.1.4'
N N 0.0061 0.0033 'International Tables Vol C Tables 4.2.6.8 and 6.1.1.4'
Mn Mn 0.3368 0.7283 'International Tables Vol C Tables 4.2.6.8 and 6.1.1.4'

loop_
_geom_angle_atom_site_label_1
_geom_angle_atom_site_label_2
_geom_angle_atom_site_label_3
_geom_angle
_geom_angle_site_symmetry_1
_geom_angle_site_symmetry_3
_geom_angle_publ_flag
N5 Mn1 N5 179.73(19) 5_536 6_535 ?
N5 Mn1 N3 90.68(12) 5_536 . ?
N5 Mn1 N3 89.32(12) 6_535 . ?
N5 Mn1 N3 89.32(12) 5_536 2 ?
N5 Mn1 N3 90.68(12) 6_535 2 ?
N3 Mn1 N3 178.38(18) . 2 ?
N5 Mn1 N1 89.87(10) 5_536 . ?
N5 Mn1 N1 89.87(10) 6_535 . ?
N3 Mn1 N1 90.81(9) . . ?
N3 Mn1 N1 90.81(9) 2 . ?
N5 Mn1 N2 90.13(10) 5_536 1_545 ?
N5 Mn1 N2 90.13(10) 6_535 1_545 ?
N3 Mn1 N2 89.19(9) . 1_545 ?
N3 Mn1 N2 89.19(9) 2 1_545 ?
N1 Mn1 N2 180.0 . 1_545 ?
C1B N1 C1B 104.1(19) . 2 ?
C1B N1 C1A 14.8(13) . . ?
C1B N1 C1A 115.6(7) 2 . ?
C1B N1 C1A 115.6(7) . 2 ?
C1B N1 C1A 14.8(13) 2 2 ?
C1A N1 C1A 128.5(16) . 2 ?
C1B N1 Mn1 127.9(9) . . ?
C1B N1 Mn1 127.9(9) 2 . ?
C1A N1 Mn1 115.8(8) . . ?
C1A N1 Mn1 115.8(8) 2 . ?
C8B N2 C8B 111(2) 2 . ?
C8B N2 C8A 115.5(7) 2 . ?
C8B N2 C8A 17.9(15) . . ?
C8B N2 C8A 17.9(15) 2 2 ?
C8B N2 C8A 115.5(7) . 2 ?
C8A N2 C8A 125(2) . 2 ?
C8B N2 Mn1 124.5(12) 2 1_565 ?
C8B N2 Mn1 124.5(12) . 1_565 ?
C8A N2 Mn1 117.4(11) . 1_565 ?
C8A N2 Mn1 117.4(11) 2 1_565 ?
N4 N3 Mn1 121.3(2) . . ?
N5 N4 N3 177.4(3) . . ?
N4 N5 Mn1 136.5(3) . 5_536 ?
C2A C1A N1 120.7(14) . . ?
C2A C1A C2B 20.4(5) . . ?
N1 C1A C2B 101.3(11) . . ?
N1 C1B C2A 144(2) . . ?
N1 C1B C2B 124.4(16) . . ?
C2A C1B C2B 23.6(6) . . ?
N1 C1B C1B 37.9(9) . 2 ?
C2A C1B C1B 106.8(12) . 2 ?
C2B C1B C1B 86.4(11) . 2 ?
C2A C2B C3 126(3) . 2 ?
C2A C2B C3 153(3) . . ?
C3 C2B C3 26.7(7) 2 . ?
C2A C2B C1B 75(3) . . ?
C3 C2B C1B 136.0(17) 2 . ?
C3 C2B C1B 122.5(13) . . ?
C2A C2B C1A 63(2) . . ?
C3 C2B C1A 140.4(17) 2 . ?
C3 C2B C1A 132.5(12) . . ?
C1B C2B C1A 12.2(15) . . ?
C2A C2B C2B 146(3) . 2 ?
C3 C2B C2B 46.1(7) 2 2 ?
C3 C2B C2B 30.4(6) . 2 ?
C1B C2B C2B 93.5(11) . 2 ?
C1A C2B C2B 102.4(10) . 2 ?
C2B C2A C1B 81(2) . . ?
C2B C2A C3 35(2) . 2 ?
C1B C2A C3 106.3(11) . 2 ?
C2B C2A C1A 96(3) . . ?
C1B C2A C1A 15.4(13) . . ?
C3 C2A C1A 119.0(12) 2 . ?
C2B C2A C3 19(2) . . ?
C1B C2A C3 94.9(10) . . ?
C3 C2A C3 15.2(5) 2 . ?
C1A C2A C3 109.0(10) . . ?
C3 C3 C2B 113.0(17) 2 2 ?
C3 C3 C2B 40.3(13) 2 . ?
C2B C3 C2B 103.4(12) 2 . ?
C3 C3 C2A 132.4(14) 2 2 ?
C2B C3 C2A 19.4(11) 2 2 ?
C2B C3 C2A 117.0(7) . 2 ?
C3 C3 C4 97.2(3) 2 2 ?
C2B C3 C4 130.4(9) 2 2 ?
C2B C3 C4 124.2(8) . 2 ?
C2A C3 C4 118.8(8) 2 2 ?
C3 C3 C4 60.6(3) 2 . ?
C2B C3 C4 140.7(12) 2 . ?
C2B C3 C4 93.2(7) . . ?
C2A C3 C4 143.6(9) 2 . ?
C4 C3 C4 36.8(5) 2 . ?
C3 C3 C2A 32.5(10) 2 . ?
C2B C3 C2A 105.5(8) 2 . ?
C2B C3 C2A 7.9(9) . . ?
C2A C3 C2A 120.9(10) 2 . ?
C4 C3 C2A 119.9(6) 2 . ?
C4 C3 C2A 86.9(5) . . ?
C5 C4 C4 107.6(8) 2 2 ?
C5 C4 C5 78.3(10) 2 . ?
C4 C4 C5 31.3(4) 2 . ?
C5 C4 C3 164.8(10) 2 2 ?
C4 C4 C3 82.7(3) 2 2 ?
C5 C4 C3 113.5(5) . 2 ?
C5 C4 C3 165.4(10) 2 . ?
C4 C4 C3 60.6(3) 2 . ?
C5 C4 C3 91.3(5) . . ?
C3 C4 C3 22.2(4) 2 . ?
C4 C5 C6 149.5(11) 2 . ?
C4 C5 C4 41.1(7) 2 . ?
C6 C5 C4 110.4(6) . . ?
C4 C5 C5 70.8(8) 2 2 ?
C6 C5 C5 79.6(4) . 2 ?
C4 C5 C5 31.0(4) . 2 ?
C4 C5 C6 118.9(9) 2 2 ?
C6 C5 C6 31.2(5) . 2 ?
C4 C5 C6 79.2(5) . 2 ?
C5 C5 C6 48.4(3) 2 2 ?
C6 C6 C7B 81.4(10) 2 . ?
C6 C6 C7A 88.7(10) 2 2 ?
C7B C6 C7A 115.7(6) . 2 ?
C6 C6 C5 100.4(4) 2 . ?
C7B C6 C5 121.7(7) . . ?
C7A C6 C5 122.6(7) 2 . ?
C6 C6 C7B 58.6(8) 2 2 ?
C7B C6 C7B 107.8(8) . 2 ?
C7A C6 C7B 30.1(5) 2 2 ?
C5 C6 C7B 122.7(7) . 2 ?
C6 C6 C7A 54.2(7) 2 . ?
C7B C6 C7A 27.2(7) . . ?
C7A C6 C7A 109.6(8) 2 . ?
C5 C6 C7A 121.6(6) . . ?
C7B C6 C7A 90.1(5) 2 . ?
C6 C6 C5 48.4(3) 2 2 ?
C7B C6 C5 107.1(7) . 2 ?
C7A C6 C5 112.1(7) 2 2 ?
C5 C6 C5 52.0(6) . 2 ?
C7B C6 C5 88.9(6) 2 2 ?
C7A C6 C5 86.7(6) . 2 ?
C7B C7A C6 89.0(15) . 2 ?
C7B C7A C8A 84.2(18) . . ?
C6 C7A C8A 123.0(14) 2 . ?
C7B C7A C8B 67.5(16) . . ?
C6 C7A C8B 115.5(13) 2 . ?
C8A C7A C8B 17.4(13) . . ?
C7B C7A C6 51.9(13) . . ?
C6 C7A C6 37.1(6) 2 . ?
C8A C7A C6 110.8(10) . . ?
C8B C7A C6 95.5(9) . . ?
C7A C7B C8B 79.0(17) . . ?
C7A C7B C6 100.9(18) . . ?
C8B C7B C6 118.5(14) . . ?
C7A C7B C8A 64.8(17) . . ?
C8B C7B C8A 15.0(18) . . ?
C6 C7B C8A 123.7(14) . . ?
C7A C7B C6 60.9(15) . 2 ?
C8B C7B C6 108.3(17) . 2 ?
C6 C7B C6 40.0(6) . 2 ?
C8A C7B C6 103.2(16) . 2 ?
N2 C8A C7A 118(2) . . ?
N2 C8A C7B 108.8(12) . . ?
C7A C8A C7B 31.0(8) . . ?
N2 C8B C7B 129(2) . . ?
N2 C8B C7A 122(2) . . ?
C7B C8B C7A 33.4(9) . . ?

loop_
_geom_bond_atom_site_label_1
_geom_bond_atom_site_label_2
_geom_bond_distance
_geom_bond_site_symmetry_2
_geom_bond_publ_flag
Mn1 N5 2.211(3) 5_536 ?
Mn1 N5 2.211(3) 6_535 ?
Mn1 N3 2.227(3) . ?
Mn1 N3 2.227(3) 2 ?
Mn1 N1 2.241(4) . ?
Mn1 N2 2.274(4) 1_545 ?
N1 C1B 1.27(3) . ?
N1 C1B 1.27(3) 2 ?
N1 C1A 1.43(2) . ?
N1 C1A 1.43(2) 2 ?
N2 C8B 1.31(3) 2 ?
N2 C8B 1.31(3) . ?
N2 C8A 1.39(3) . ?
N2 C8A 1.39(3) 2 ?
N2 Mn1 2.274(4) 1_565 ?
N3 N4 1.170(4) . ?
N4 N5 1.165(4) . ?
N5 Mn1 2.211(3) 5_536 ?
C1A C2A 1.44(3) . ?
C1A C2B 1.60(2) . ?
C1B C2A 1.35(3) . ?
C1B C2B 1.38(3) . ?
C1B C1B 2.00(5) 2 ?
C2B C2A 0.560(11) . ?
C2B C3 0.954(16) 2 ?
C2B C3 1.358(14) . ?
C2B C2B 1.83(2) 2 ?
C2A C3 1.361(12) 2 ?
C2A C3 1.874(13) . ?
C3 C3 0.664(12) 2 ?
C3 C2B 0.954(16) 2 ?
C3 C2A 1.361(12) 2 ?
C3 C4 1.528(11) 2 ?
C3 C4 1.741(11) . ?
C4 C5 0.830(9) 2 ?
C4 C4 1.050(14) 2 ?
C4 C5 1.523(10) . ?
C4 C3 1.528(11) 2 ?
C5 C4 0.830(9) 2 ?
C5 C6 1.500(10) . ?
C5 C5 1.579(17) 2 ?
C5 C6 1.973(10) 2 ?
C6 C6 1.040(14) 2 ?
C6 C7B 1.382(13) . ?
C6 C7A 1.399(13) 2 ?
C6 C7B 1.601(16) 2 ?
C6 C7A 1.724(14) . ?
C6 C5 1.973(10) 2 ?
C7A C7B 0.803(14) . ?
C7A C6 1.399(13) 2 ?
C7A C8A 1.41(3) . ?
C7A C8B 1.43(3) . ?
C7B C8B 1.35(3) . ?
C7B C8A 1.55(3) . ?
C7B C6 1.601(16) 2 ?
